data_7045377
loop_
_publ_author_name
'Savastano, M.'
'Bazzicalupi, C.'
'Garc\'ia-Gallar\'in, C'
'Giorgi, C.'
'L\'opez de la Torre, M D'
'Pichierri, F.'
'Bianchi, A.'
'Melguizo, M.'

_publ_section_title
;
 Halide and hydroxide anion binding in water.
;
_journal_issue 10
_journal_name_full 'Dalton transactions (Cambridge, England : 2003)'
_journal_page_first 3329
_journal_page_last 3338
_journal_paper_doi 10.1039/c7dt04430e
_journal_volume 47
_journal_year 2018
_chemical_formula_sum 'C14 H31 F5 N6 O3'
_chemical_formula_weight 426.45
_space_group_crystal_system monoclinic
_space_group_IT_number 15
_space_group_name_Hall '-C 2yc'
_space_group_name_H-M_alt 'C 1 2/c 1'
_symmetry_space_group_name_Hall '-C 2yc'
_symmetry_space_group_name_H-M 'C 1 2/c 1'
_atom_sites_solution_hydrogens mixed
_atom_sites_solution_primary direct
_atom_sites_solution_secondary difmap
_audit_creation_method SHELXL-2014/7
_audit_update_record
;
2018-01-15 deposited with the CCDC.
2018-01-23 downloaded from the CCDC.
;
_cell_angle_alpha 90
_cell_angle_beta 92.145(4)
_cell_angle_gamma 90
_cell_formula_units_Z 4
_cell_length_a 12.1360(5)
_cell_length_b 8.6567(4)
_cell_length_c 19.1395(7)
_cell_measurement_reflns_used 2885
_cell_measurement_temperature 293
_cell_measurement_theta_max 28.2680
_cell_measurement_theta_min 4.7020
_cell_volume 2009.34(14)
_computing_cell_refinement
;
CrysAlis RED, Oxford Diffraction Ltd.,
Version 1.171.32.5 (release 08-05-2007 CrysAlis171 .NET)
(compiled May  8 2007,13:10:02)
;
_computing_data_collection
;
CrysAlis CCD, Oxford Diffraction Ltd.,
Version 1.171.32.5 (release 08-05-2007 CrysAlis171 .NET)
(compiled May  8 2007,13:10:02)
;
_computing_data_reduction
;
CrysAlis RED, Oxford Diffraction Ltd.,
Version 1.171.32.5 (release 08-05-2007 CrysAlis171 .NET)
(compiled May  8 2007,13:10:02)
;
_computing_molecular_graphics 'Mercury CSD 3.9'
_computing_publication_material 'PARST93 (Nardelli, 1993)'
_computing_structure_refinement 'SHELXL-2014/7 (Sheldrick, 2014)'
_computing_structure_solution 'SIR92 (Altomare, 1994)'
_diffrn_ambient_temperature 293
_diffrn_detector_area_resol_mean 16.4547
_diffrn_measured_fraction_theta_full 0.995
_diffrn_measured_fraction_theta_max 0.881
_diffrn_measurement_device_type 'four-circle diffractometer'
_diffrn_measurement_method '\w scan'
_diffrn_radiation_type MoK\a
_diffrn_radiation_wavelength 0.71073
_diffrn_reflns_av_R_equivalents 0.0215
_diffrn_reflns_av_unetI/netI 0.0250
_diffrn_reflns_Laue_measured_fraction_full 0.995
_diffrn_reflns_Laue_measured_fraction_max 0.881
_diffrn_reflns_limit_h_max 13
_diffrn_reflns_limit_h_min -15
_diffrn_reflns_limit_k_max 11
_diffrn_reflns_limit_k_min -11
_diffrn_reflns_limit_l_max 24
_diffrn_reflns_limit_l_min -26
_diffrn_reflns_number 8190
_diffrn_reflns_point_group_measured_fraction_full 0.995
_diffrn_reflns_point_group_measured_fraction_max 0.881
_diffrn_reflns_theta_full 25.000
_diffrn_reflns_theta_max 29.264
_diffrn_reflns_theta_min 4.262
_diffrn_source 'fine-focus sealed tube'
_exptl_absorpt_coefficient_mu 0.130
_exptl_absorpt_correction_T_max 1.00000
_exptl_absorpt_correction_T_min 0.97758
_exptl_absorpt_correction_type multi-scan
_exptl_absorpt_process_details
;
CrysAlisPro 1.171.38.41r (Rigaku Oxford Diffraction, 2015)
Empirical absorption correction using spherical harmonics,
 implemented in SCALE3 ABSPACK scaling algorithm.
;
_exptl_crystal_colour red
_exptl_crystal_density_diffrn 1.410
_exptl_crystal_description prismatic
_exptl_crystal_F_000 904
_exptl_crystal_size_max 0.3
_exptl_crystal_size_mid 0.2
_exptl_crystal_size_min 0.2
_refine_diff_density_max 0.526
_refine_diff_density_min -0.393
_refine_diff_density_rms 0.048
_refine_ls_extinction_method none
_refine_ls_goodness_of_fit_ref 1.011
_refine_ls_hydrogen_treatment mixed
_refine_ls_matrix_type full
_refine_ls_number_parameters 136
_refine_ls_number_reflns 2418
_refine_ls_number_restraints 0
_refine_ls_restrained_S_all 1.011
_refine_ls_R_factor_all 0.0670
_refine_ls_R_factor_gt 0.0501
_refine_ls_shift/su_max 0.001
_refine_ls_shift/su_mean 0.000
_refine_ls_structure_factor_coef Fsqd
_refine_ls_weighting_details 'w=1/[\s^2^(Fo^2^)+(0.0606P)^2^+2.2889P] where P=(Fo^2^+2Fc^2^)/3'
_refine_ls_weighting_scheme calc
_refine_ls_wR_factor_gt 0.1242
_refine_ls_wR_factor_ref 0.1356
_reflns_Friedel_coverage 0.000
_reflns_number_gt 1861
_reflns_number_total 2418
_reflns_threshold_expression 'I > 2\s(I)'
_cod_data_source_file c7dt04430e1.cif
_cod_data_source_block shelx
_cod_depositor_comments 'Adding full bibliography for 7045377--7045381.cif.'
_cod_database_code 7045377
_shelx_shelxl_version_number 2014/7
_shelx_space_group_comment
;
The symmetry employed for this shelxl refinement is uniquely defined
by the following loop, which should always be used as a source of
symmetry information in preference to the above space-group names.
They are only intended as comments.
;

loop_
_space_group_symop_operation_xyz
'x, y, z'
'-x, y, -z+1/2'
'x+1/2, y+1/2, z'
'-x+1/2, y+1/2, -z+1/2'
'-x, -y, -z'
'x, -y, z-1/2'
'-x+1/2, -y+1/2, -z'
'x+1/2, -y+1/2, z-1/2'

loop_
_atom_site_label
_atom_site_type_symbol
_atom_site_fract_x
_atom_site_fract_y
_atom_site_fract_z
_atom_site_U_iso_or_equiv
_atom_site_adp_type
_atom_site_occupancy
_atom_site_site_symmetry_order
_atom_site_calc_flag
_atom_site_refinement_flags_posn
_atom_site_refinement_flags_adp
_atom_site_refinement_flags_occupancy
F2 F 0.40075(10) 0.08514(16) 0.60309(6) 0.0470(3) Uani 1 1 d . . .
F3 F 0.5000 0.6782(2) 0.7500 0.0573(5) Uani 1 2 d S T P
O1 O 0.21475(12) 0.72552(15) 0.70687(7) 0.0403(3) Uani 1 1 d . . .
F1 F 0.37828(11) 0.34605(17) 0.61495(10) 0.0697(5) Uani 1 1 d . . .
N3 N 0.18044(11) 0.46173(15) 0.61811(7) 0.0226(3) Uani 1 1 d . . .
H3 H 0.2550 0.4182 0.6208 0.027 Uiso 1 1 calc R U .
N1 N 0.04569(12) -0.13526(17) 0.48019(8) 0.0328(4) Uani 1 1 d . . .
N2 N 0.10304(12) -0.04189(17) 0.52279(8) 0.0331(4) Uani 1 1 d . . .
C1 C 0.05514(14) 0.09021(19) 0.54132(9) 0.0269(4) Uani 1 1 d . . .
C3 C 0.11052(14) 0.36209(19) 0.57005(8) 0.0264(4) Uani 1 1 d . . .
H3A H 0.1343 0.3740 0.5225 0.032 Uiso 1 1 calc R U .
H3B H 0.0343 0.3952 0.5713 0.032 Uiso 1 1 calc R U .
C7 C 0.13860(14) 0.46833(19) 0.69066(8) 0.0257(3) Uani 1 1 d . . .
H7A H 0.1387 0.3655 0.7108 0.031 Uiso 1 1 calc R U .
H7B H 0.0634 0.5066 0.6892 0.031 Uiso 1 1 calc R U .
C2 C 0.11900(15) 0.19300(19) 0.59123(9) 0.0303(4) Uani 1 1 d . . .
H2A H 0.1959 0.1621 0.5928 0.036 Uiso 1 1 calc R U .
H2B H 0.0912 0.1805 0.6378 0.036 Uiso 1 1 calc R U .
C4 C 0.18750(14) 0.62301(19) 0.59009(9) 0.0281(4) Uani 1 1 d . . .
H4A H 0.1142 0.6674 0.5855 0.034 Uiso 1 1 calc R U .
H4B H 0.2187 0.6211 0.5442 0.034 Uiso 1 1 calc R U .
C6 C 0.21105(16) 0.5736(2) 0.73527(9) 0.0349(4) Uani 1 1 d . . .
H6A H 0.1831 0.5783 0.7820 0.042 Uiso 1 1 calc R U .
H6B H 0.2851 0.5315 0.7387 0.042 Uiso 1 1 calc R U .
C5 C 0.25874(16) 0.7205(2) 0.63896(10) 0.0363(4) Uani 1 1 d . . .
H5A H 0.3327 0.6778 0.6421 0.044 Uiso 1 1 calc R U .
H5B H 0.2634 0.8245 0.6205 0.044 Uiso 1 1 calc R U .
O2 O 0.5189(3) 0.4199(5) 0.7130(3) 0.107(2) Uani 0.5 1 d . . P
H1 H 0.386(3) 0.213(5) 0.607(2) 0.118(13) Uiso 1 1 d . . .

loop_
_atom_site_aniso_label
_atom_site_aniso_U_11
_atom_site_aniso_U_22
_atom_site_aniso_U_33
_atom_site_aniso_U_23
_atom_site_aniso_U_13
_atom_site_aniso_U_12
F2 0.0445(7) 0.0581(8) 0.0383(6) -0.0002(5) 0.0009(5) 0.0214(6)
F3 0.0439(10) 0.0712(13) 0.0574(11) 0.000 0.0096(8) 0.000
O1 0.0454(8) 0.0275(7) 0.0473(8) -0.0125(6) -0.0063(6) -0.0014(6)
F1 0.0374(7) 0.0456(8) 0.1273(14) 0.0134(8) 0.0203(8) 0.0131(6)
N3 0.0239(7) 0.0201(7) 0.0236(6) -0.0011(5) -0.0018(5) 0.0039(5)
N1 0.0334(8) 0.0255(7) 0.0391(8) -0.0100(6) -0.0070(6) 0.0064(6)
N2 0.0324(8) 0.0258(8) 0.0403(8) -0.0093(6) -0.0069(6) 0.0062(6)
C1 0.0306(9) 0.0209(8) 0.0287(8) -0.0014(6) -0.0031(6) 0.0046(6)
C3 0.0337(9) 0.0233(8) 0.0217(7) -0.0030(6) -0.0051(6) 0.0028(7)
C7 0.0282(8) 0.0266(8) 0.0221(7) -0.0022(6) -0.0016(6) -0.0003(6)
C2 0.0374(9) 0.0233(8) 0.0294(8) -0.0041(7) -0.0088(7) 0.0032(7)
C4 0.0298(9) 0.0218(8) 0.0326(8) 0.0047(6) -0.0003(6) 0.0025(6)
C6 0.0386(10) 0.0350(10) 0.0304(9) -0.0074(7) -0.0072(7) -0.0018(8)
C5 0.0339(10) 0.0248(9) 0.0497(11) 0.0011(8) -0.0035(8) -0.0028(7)
O2 0.044(2) 0.060(2) 0.213(7) 0.004(3) -0.031(3) 0.0176(18)

loop_
_atom_type_symbol
_atom_type_description
_atom_type_scat_dispersion_real
_atom_type_scat_dispersion_imag
_atom_type_scat_source
C C 0.0033 0.0016 'International Tables Vol C Tables 4.2.6.8 and 6.1.1.4'
H H 0.0000 0.0000 'International Tables Vol C Tables 4.2.6.8 and 6.1.1.4'
N N 0.0061 0.0033 'International Tables Vol C Tables 4.2.6.8 and 6.1.1.4'
F F 0.0171 0.0103 'International Tables Vol C Tables 4.2.6.8 and 6.1.1.4'
O O 0.0106 0.0060 'International Tables Vol C Tables 4.2.6.8 and 6.1.1.4'

loop_
_geom_angle_atom_site_label_1
_geom_angle_atom_site_label_2
_geom_angle_atom_site_label_3
_geom_angle
_geom_angle_site_symmetry_1
_geom_angle_site_symmetry_3
C5 O1 C6 109.77(14) . .
C7 N3 C3 112.75(13) . .
C7 N3 C4 108.79(12) . .
C3 N3 C4 110.77(12) . .
N2 N1 C1 117.74(14) . 5_556
N1 N2 C1 117.44(14) . .
N1 C1 N2 124.82(15) 5_556 .
N1 C1 C2 117.97(14) 5_556 .
N2 C1 C2 117.19(15) . .
N3 C3 C2 111.02(12) . .
N3 C7 C6 109.70(14) . .
C1 C2 C3 111.90(13) . .
N3 C4 C5 109.77(13) . .
O1 C6 C7 111.58(14) . .
O1 C5 C4 110.95(15) . .

loop_
_geom_bond_atom_site_label_1
_geom_bond_atom_site_label_2
_geom_bond_distance
_geom_bond_site_symmetry_2
O1 C5 1.424(2) .
O1 C6 1.424(2) .
N3 C7 1.497(2) .
N3 C3 1.501(2) .
N3 C4 1.499(2) .
N1 N2 1.327(2) .
N1 C1 1.335(2) 5_556
N2 C1 1.337(2) .
C1 N1 1.335(2) 5_556
C1 C2 1.500(2) .
C3 C2 1.521(2) .
C7 C6 1.509(2) .
C4 C5 1.508(2) .
O2 O2 1.506(12) 2_656
